data_7046565
loop_
_publ_author_name
'Ghosh, Pokhraj'
'Quiroz, Manuel'
'Pulukkody, Randara'
'Bhuvanesh, Nattamai'
'Darensbourg, Marcetta Y.'

_publ_section_title
;
 Bridging cyanides from cyanoiron metalloligands to redox-active
 dinitrosyl iron units.
;
_journal_issue 34
_journal_name_full 'Dalton transactions (Cambridge, England : 2003)'
_journal_page_first 11812
_journal_page_last 11819
_journal_paper_doi 10.1039/c8dt01761a
_journal_volume 47
_journal_year 2018
_chemical_formula_moiety 'C37 H39 Fe N P2'
_chemical_formula_sum 'C37 H39 Fe N P2'
_chemical_formula_weight 615.48
_space_group_crystal_system monoclinic
_space_group_IT_number 14
_space_group_name_Hall '-P 2yn'
_space_group_name_H-M_alt 'P 1 21/n 1'
_symmetry_space_group_name_Hall '-P 2yn'
_symmetry_space_group_name_H-M 'P 1 21/n 1'
_atom_sites_solution_hydrogens geom
_atom_sites_solution_primary direct
_audit_creation_date 2017-03-21
_audit_creation_method
;
Olex2 1.2-beta
(compiled 2016.02.19 svn.r3266 for OlexSys, GUI svn.r5155)
;
_audit_update_record
;
2018-05-31 deposited with the CCDC.
2018-06-06 downloaded from the CCDC.
;
_cell_angle_alpha 90
_cell_angle_beta 106.316(2)
_cell_angle_gamma 90
_cell_formula_units_Z 4
_cell_length_a 12.257(3)
_cell_length_b 18.825(4)
_cell_length_c 14.403(3)
_cell_measurement_reflns_used 8751
_cell_measurement_temperature 293.0
_cell_measurement_theta_max 24.323
_cell_measurement_theta_min 2.215
_cell_volume 3189.5(12)
_computing_cell_refinement 'SAINT v8.34A (Bruker, 2013)'
_computing_data_collection 'APEX3 (Bruker, 2016)'
_computing_data_reduction 'SAINT v8.34A (Bruker, 2013)'
_computing_molecular_graphics 'Olex2 (Dolomanov et al., 2009)'
_computing_publication_material 'Olex2 (Dolomanov et al., 2009)'
_computing_structure_refinement 'ShelXL (Sheldrick, 2015)'
_computing_structure_solution 'ShelXT (Sheldrick, 2015)'
_diffrn_ambient_temperature 293.0
_diffrn_measured_fraction_theta_full 0.994
_diffrn_measured_fraction_theta_max 0.994
_diffrn_measurement_device_type 'Bruker APEX-II CCD'
_diffrn_measurement_method '\f and \w scans'
_diffrn_radiation_type MoK\a
_diffrn_radiation_wavelength 0.71073
_diffrn_reflns_av_R_equivalents 0.0429
_diffrn_reflns_av_unetI/netI 0.0323
_diffrn_reflns_Laue_measured_fraction_full 0.994
_diffrn_reflns_Laue_measured_fraction_max 0.994
_diffrn_reflns_limit_h_max 14
_diffrn_reflns_limit_h_min -14
_diffrn_reflns_limit_k_max 21
_diffrn_reflns_limit_k_min -21
_diffrn_reflns_limit_l_max 16
_diffrn_reflns_limit_l_min -16
_diffrn_reflns_number 28726
_diffrn_reflns_point_group_measured_fraction_full 0.994
_diffrn_reflns_point_group_measured_fraction_max 0.994
_diffrn_reflns_theta_full 24.480
_diffrn_reflns_theta_max 24.480
_diffrn_reflns_theta_min 1.828
_diffrn_standards_number 0
_exptl_absorpt_coefficient_mu 0.599
_exptl_absorpt_correction_T_max 0.7450
_exptl_absorpt_correction_T_min 0.6635
_exptl_absorpt_correction_type multi-scan
_exptl_absorpt_process_details
;
SADABS-2016/2 (Bruker,2016/2) was used for absorption correction.
wR2(int) was 0.0569 before and 0.0482 after correction.
The Ratio of minimum to maximum transmission is 0.8906.
The \l/2 correction factor is Not present.
;
_exptl_crystal_colour red
_exptl_crystal_colour_primary red
_exptl_crystal_density_diffrn 1.282
_exptl_crystal_description block
_exptl_crystal_F_000 1296
_exptl_crystal_size_max 0.5
_exptl_crystal_size_mid 0.392
_exptl_crystal_size_min 0.262
_refine_diff_density_max 0.341
_refine_diff_density_min -0.226
_refine_diff_density_rms 0.051
_refine_ls_extinction_method none
_refine_ls_goodness_of_fit_ref 1.022
_refine_ls_hydrogen_treatment constr
_refine_ls_matrix_type full
_refine_ls_number_parameters 375
_refine_ls_number_reflns 5256
_refine_ls_number_restraints 0
_refine_ls_restrained_S_all 1.022
_refine_ls_R_factor_all 0.0643
_refine_ls_R_factor_gt 0.0416
_refine_ls_shift/su_max 0.001
_refine_ls_shift/su_mean 0.000
_refine_ls_structure_factor_coef Fsqd
_refine_ls_weighting_details 'w=1/[\s^2^(Fo^2^)+(0.0410P)^2^+2.8390P] where P=(Fo^2^+2Fc^2^)/3'
_refine_ls_weighting_scheme calc
_refine_ls_wR_factor_gt 0.0911
_refine_ls_wR_factor_ref 0.1064
_reflns_Friedel_coverage 0.000
_reflns_number_gt 3967
_reflns_number_total 5256
_reflns_threshold_expression 'I > 2\s(I)'
_cod_data_source_file c8dt01761a2.cif
_cod_data_source_block cpmefecn
_cod_depositor_comments 'Adding full bibliography for 7046563--7046567.cif.'
_cod_database_code 7046565
_shelx_space_group_comment
;
The symmetry employed for this shelxl refinement is uniquely defined
by the following loop, which should always be used as a source of
symmetry information in preference to the above space-group names.
They are only intended as comments.
;
_shelx_estimated_absorpt_t_max 0.859
_shelx_estimated_absorpt_t_min 0.754
_olex2_refinement_description
;
1. Fixed Uiso
 At 1.2 times of:
  All C(H) groups, All C(H,H) groups
 At 1.5 times of:
  All C(H,H,H) groups
2.a Secondary CH2 refined with riding coordinates:
 C1(H1A,H1B), C2(H2A,H2B)
2.b Aromatic/amide H refined with riding coordinates:
 C4(H4), C5(H5), C6(H6), C7(H7), C8(H8), C10(H10), C11(H11), C12(H12),
 C13(H13), C14(H14), C16(H16), C17(H17), C18(H18), C19(H19), C20(H20), C22(H22),
  C23(H23), C24(H24), C25(H25), C26(H26)
2.c Idealised Me refined as rotating group:
 C33(H33A,H33B,H33C), C34(H34A,H34B,H34C), C35(H35A,H35B,H35C), C36(H36A,H36B,
 H36C), C37(H37A,H37B,H37C)
;
_shelx_shelxl_version_number 2014/7
_olex2_submission_special_instructions 'No special instructions were received'

loop_
_space_group_symop_operation_xyz
'x, y, z'
'-x+1/2, y+1/2, -z+1/2'
'-x, -y, -z'
'x-1/2, -y-1/2, z-1/2'

loop_
_atom_site_label
_atom_site_type_symbol
_atom_site_fract_x
_atom_site_fract_y
_atom_site_fract_z
_atom_site_U_iso_or_equiv
_atom_site_adp_type
_atom_site_occupancy
_atom_site_site_symmetry_order
_atom_site_calc_flag
_atom_site_refinement_flags_posn
Fe1 Fe 0.77673(3) 0.60142(2) 0.79185(3) 0.04144(14) Uani 1 1 d .
P1 P 0.67965(6) 0.69453(4) 0.81505(5) 0.0396(2) Uani 1 1 d .
P2 P 0.80103(6) 0.66022(4) 0.66848(6) 0.0419(2) Uani 1 1 d .
N1 N 0.5610(2) 0.54078(16) 0.6542(2) 0.0674(8) Uani 1 1 d .
C1 C 0.6485(3) 0.75242(17) 0.7059(2) 0.0487(8) Uani 1 1 d .
H1A H 0.5694 0.7670 0.6888 0.058 Uiso 1 1 calc R
H1B H 0.6953 0.7948 0.7202 0.058 Uiso 1 1 calc R
C2 C 0.6719(2) 0.71355(16) 0.6212(2) 0.0455(7) Uani 1 1 d .
H2A H 0.6828 0.7473 0.5737 0.055 Uiso 1 1 calc R
H2B H 0.6082 0.6831 0.5903 0.055 Uiso 1 1 calc R
C3 C 0.7379(2) 0.75736(16) 0.9146(2) 0.0439(7) Uani 1 1 d .
C4 C 0.8145(3) 0.81027(17) 0.9087(3) 0.0555(8) Uani 1 1 d .
H4 H 0.8346 0.8165 0.8516 0.067 Uiso 1 1 calc R
C5 C 0.8617(3) 0.8542(2) 0.9877(3) 0.0730(11) Uani 1 1 d .
H5 H 0.9126 0.8897 0.9829 0.088 Uiso 1 1 calc R
C6 C 0.8336(4) 0.8454(2) 1.0719(3) 0.0859(13) Uani 1 1 d .
H6 H 0.8660 0.8743 1.1248 0.103 Uiso 1 1 calc R
C7 C 0.7579(4) 0.7942(2) 1.0786(3) 0.0853(13) Uani 1 1 d .
H7 H 0.7381 0.7887 1.1360 0.102 Uiso 1 1 calc R
C8 C 0.7102(3) 0.7503(2) 1.0011(2) 0.0648(10) Uani 1 1 d .
H8 H 0.6587 0.7155 1.0070 0.078 Uiso 1 1 calc R
C9 C 0.5363(3) 0.68345(19) 0.8308(2) 0.0512(8) Uani 1 1 d .
C10 C 0.4701(3) 0.7433(2) 0.8334(2) 0.0633(10) Uani 1 1 d .
H10 H 0.4994 0.7881 0.8277 0.076 Uiso 1 1 calc R
C11 C 0.3626(3) 0.7376(3) 0.8441(3) 0.0884(14) Uani 1 1 d .
H11 H 0.3196 0.7781 0.8452 0.106 Uiso 1 1 calc R
C12 C 0.3199(4) 0.6729(4) 0.8530(3) 0.1061(19) Uani 1 1 d .
H12 H 0.2470 0.6690 0.8600 0.127 Uiso 1 1 calc R
C13 C 0.3820(4) 0.6128(3) 0.8520(3) 0.1002(16) Uani 1 1 d .
H13 H 0.3514 0.5686 0.8589 0.120 Uiso 1 1 calc R
C14 C 0.4927(3) 0.6174(2) 0.8405(3) 0.0710(11) Uani 1 1 d .
H14 H 0.5352 0.5766 0.8395 0.085 Uiso 1 1 calc R
C15 C 0.8142(3) 0.61273(16) 0.5603(2) 0.0518(8) Uani 1 1 d .
C16 C 0.7205(3) 0.57686(18) 0.5026(2) 0.0640(10) Uani 1 1 d .
H16 H 0.6524 0.5774 0.5191 0.077 Uiso 1 1 calc R
C17 C 0.7268(4) 0.5404(2) 0.4213(3) 0.0844(13) Uani 1 1 d .
H17 H 0.6630 0.5172 0.3830 0.101 Uiso 1 1 calc R
C18 C 0.8258(5) 0.5384(3) 0.3970(3) 0.1009(16) Uani 1 1 d .
H18 H 0.8294 0.5136 0.3420 0.121 Uiso 1 1 calc R
C19 C 0.9211(5) 0.5726(2) 0.4529(4) 0.0916(15) Uani 1 1 d .
H19 H 0.9888 0.5708 0.4358 0.110 Uiso 1 1 calc R
C20 C 0.9158(3) 0.61007(19) 0.5354(3) 0.0707(11) Uani 1 1 d .
H20 H 0.9800 0.6331 0.5734 0.085 Uiso 1 1 calc R
C21 C 0.9105(2) 0.72965(16) 0.6841(2) 0.0455(7) Uani 1 1 d .
C22 C 0.9232(3) 0.76968(18) 0.6072(3) 0.0590(9) Uani 1 1 d .
H22 H 0.8787 0.7593 0.5449 0.071 Uiso 1 1 calc R
C23 C 1.0008(3) 0.8248(2) 0.6212(3) 0.0732(11) Uani 1 1 d .
H23 H 1.0077 0.8513 0.5687 0.088 Uiso 1 1 calc R
C24 C 1.0674(3) 0.8401(2) 0.7124(4) 0.0786(12) Uani 1 1 d .
H24 H 1.1207 0.8765 0.7218 0.094 Uiso 1 1 calc R
C25 C 1.0555(3) 0.8020(2) 0.7898(3) 0.0706(11) Uani 1 1 d .
H25 H 1.0999 0.8130 0.8519 0.085 Uiso 1 1 calc R
C26 C 0.9776(3) 0.74700(17) 0.7759(3) 0.0555(8) Uani 1 1 d .
H26 H 0.9702 0.7213 0.8290 0.067 Uiso 1 1 calc R
C27 C 0.6414(3) 0.56592(16) 0.7045(2) 0.0489(8) Uani 1 1 d .
C28 C 0.8628(3) 0.50491(16) 0.8006(3) 0.0572(9) Uani 1 1 d .
C29 C 0.9429(3) 0.55914(17) 0.8389(3) 0.0617(10) Uani 1 1 d .
C30 C 0.9157(3) 0.59041(18) 0.9183(3) 0.0642(10) Uani 1 1 d .
C31 C 0.8183(3) 0.55442(19) 0.9315(3) 0.0663(10) Uani 1 1 d .
C32 C 0.7874(3) 0.50099(17) 0.8599(3) 0.0596(9) Uani 1 1 d .
C33 C 0.8639(4) 0.45616(19) 0.7194(3) 0.0825(12) Uani 1 1 d .
H33A H 0.7880 0.4398 0.6891 0.124 Uiso 1 1 calc GR
H33B H 0.9121 0.4162 0.7439 0.124 Uiso 1 1 calc GR
H33C H 0.8922 0.4810 0.6727 0.124 Uiso 1 1 calc GR
C34 C 1.0468(3) 0.5727(2) 0.8049(4) 0.0941(15) Uani 1 1 d .
H34A H 1.0265 0.5704 0.7355 0.141 Uiso 1 1 calc GR
H34B H 1.1034 0.5374 0.8316 0.141 Uiso 1 1 calc GR
H34C H 1.0767 0.6190 0.8259 0.141 Uiso 1 1 calc GR
C35 C 0.9881(4) 0.6419(2) 0.9907(3) 0.0991(16) Uani 1 1 d .
H35A H 1.0477 0.6600 0.9662 0.149 Uiso 1 1 calc GR
H35B H 1.0207 0.6177 1.0508 0.149 Uiso 1 1 calc GR
H35C H 0.9416 0.6805 1.0011 0.149 Uiso 1 1 calc GR
C36 C 0.7690(5) 0.5647(3) 1.0147(3) 0.1088(17) Uani 1 1 d .
H36A H 0.7869 0.6116 1.0407 0.163 Uiso 1 1 calc GR
H36B H 0.8007 0.5302 1.0639 0.163 Uiso 1 1 calc GR
H36C H 0.6880 0.5590 0.9926 0.163 Uiso 1 1 calc GR
C37 C 0.6980(3) 0.4453(2) 0.8532(3) 0.0871(13) Uani 1 1 d .
H37A H 0.6405 0.4633 0.8804 0.131 Uiso 1 1 calc GR
H37B H 0.7320 0.4038 0.8883 0.131 Uiso 1 1 calc GR
H37C H 0.6642 0.4331 0.7865 0.131 Uiso 1 1 calc GR

loop_
_atom_site_aniso_label
_atom_site_aniso_U_11
_atom_site_aniso_U_22
_atom_site_aniso_U_33
_atom_site_aniso_U_23
_atom_site_aniso_U_13
_atom_site_aniso_U_12
Fe1 0.0358(2) 0.0354(2) 0.0451(3) 0.00762(19) -0.00171(18) -0.00191(18)
P1 0.0340(4) 0.0435(5) 0.0378(4) 0.0050(3) 0.0043(3) -0.0026(3)
P2 0.0387(4) 0.0403(5) 0.0449(4) 0.0042(3) 0.0088(3) 0.0065(3)
N1 0.0526(18) 0.070(2) 0.0667(19) -0.0093(16) -0.0039(15) -0.0120(16)
C1 0.0511(19) 0.0495(19) 0.0464(18) 0.0107(15) 0.0153(15) 0.0145(15)
C2 0.0464(18) 0.0482(18) 0.0390(16) 0.0087(14) 0.0072(14) 0.0096(14)
C3 0.0358(16) 0.0453(18) 0.0455(17) 0.0032(14) 0.0032(13) 0.0011(14)
C4 0.0446(19) 0.052(2) 0.066(2) 0.0009(17) 0.0088(16) 0.0010(16)
C5 0.053(2) 0.053(2) 0.098(3) -0.012(2) -0.003(2) -0.0072(18)
C6 0.084(3) 0.083(3) 0.069(3) -0.025(2) -0.015(2) 0.000(3)
C7 0.090(3) 0.106(3) 0.048(2) -0.014(2) 0.000(2) -0.012(3)
C8 0.068(2) 0.077(3) 0.0435(19) -0.0005(18) 0.0049(17) -0.014(2)
C9 0.0401(17) 0.073(2) 0.0383(17) -0.0061(16) 0.0067(14) -0.0129(17)
C10 0.0407(19) 0.094(3) 0.055(2) -0.0068(19) 0.0124(16) -0.0017(19)
C11 0.046(2) 0.147(5) 0.072(3) -0.024(3) 0.016(2) -0.005(3)
C12 0.056(3) 0.176(6) 0.093(3) -0.044(4) 0.032(2) -0.039(4)
C13 0.089(3) 0.126(4) 0.094(3) -0.023(3) 0.040(3) -0.061(3)
C14 0.065(2) 0.092(3) 0.059(2) -0.010(2) 0.0222(19) -0.028(2)
C15 0.062(2) 0.0431(18) 0.0513(19) 0.0047(15) 0.0170(17) 0.0119(16)
C16 0.077(3) 0.059(2) 0.053(2) -0.0028(17) 0.0138(19) 0.0092(19)
C17 0.110(4) 0.073(3) 0.065(3) -0.014(2) 0.016(2) 0.020(3)
C18 0.140(5) 0.086(3) 0.075(3) -0.018(3) 0.028(3) 0.037(3)
C19 0.112(4) 0.085(3) 0.098(3) 0.005(3) 0.062(3) 0.043(3)
C20 0.077(3) 0.062(2) 0.080(3) 0.002(2) 0.033(2) 0.025(2)
C21 0.0406(17) 0.0404(17) 0.059(2) 0.0019(15) 0.0192(15) 0.0057(14)
C22 0.065(2) 0.054(2) 0.068(2) 0.0058(18) 0.0345(19) 0.0069(18)
C23 0.073(3) 0.058(2) 0.107(3) 0.015(2) 0.054(3) 0.006(2)
C24 0.055(2) 0.054(2) 0.135(4) 0.003(3) 0.041(3) -0.0070(19)
C25 0.051(2) 0.061(2) 0.095(3) -0.004(2) 0.013(2) -0.0058(18)
C26 0.0476(19) 0.050(2) 0.069(2) 0.0063(17) 0.0165(17) 0.0031(16)
C27 0.0441(18) 0.0460(19) 0.0512(19) 0.0032(15) 0.0045(15) -0.0011(15)
C28 0.0458(19) 0.0334(18) 0.081(2) 0.0096(17) -0.0007(18) 0.0032(15)
C29 0.0405(19) 0.043(2) 0.086(3) 0.0194(19) -0.0076(18) 0.0052(15)
C30 0.058(2) 0.045(2) 0.066(2) 0.0164(18) -0.0227(18) -0.0002(17)
C31 0.078(3) 0.056(2) 0.053(2) 0.0247(18) -0.0022(19) 0.0057(19)
C32 0.053(2) 0.0425(19) 0.070(2) 0.0211(17) -0.0041(18) -0.0029(16)
C33 0.088(3) 0.046(2) 0.108(3) -0.003(2) 0.018(3) 0.013(2)
C34 0.043(2) 0.068(3) 0.164(5) 0.028(3) 0.015(3) 0.0121(19)
C35 0.100(3) 0.068(3) 0.083(3) 0.007(2) -0.050(2) -0.006(2)
C36 0.154(5) 0.107(4) 0.060(3) 0.039(3) 0.021(3) 0.022(3)
C37 0.077(3) 0.055(2) 0.122(4) 0.029(2) 0.017(3) -0.014(2)

loop_
_atom_type_symbol
_atom_type_description
_atom_type_scat_dispersion_real
_atom_type_scat_dispersion_imag
_atom_type_scat_source
C C 0.0033 0.0016 'International Tables Vol C Tables 4.2.6.8 and 6.1.1.4'
H H 0.0000 0.0000 'International Tables Vol C Tables 4.2.6.8 and 6.1.1.4'
Fe Fe 0.3463 0.8444 'International Tables Vol C Tables 4.2.6.8 and 6.1.1.4'
N N 0.0061 0.0033 'International Tables Vol C Tables 4.2.6.8 and 6.1.1.4'
P P 0.1023 0.0942 'International Tables Vol C Tables 4.2.6.8 and 6.1.1.4'

loop_
_geom_angle_atom_site_label_1
_geom_angle_atom_site_label_2
_geom_angle_atom_site_label_3
_geom_angle
P2 Fe1 P1 85.57(3)
C27 Fe1 P1 88.40(10)
C27 Fe1 P2 86.14(10)
C27 Fe1 C28 93.80(13)
C27 Fe1 C29 131.56(14)
C27 Fe1 C30 150.89(13)
C27 Fe1 C31 114.41(15)
C27 Fe1 C32 85.48(13)
C28 Fe1 P1 166.43(11)
C28 Fe1 P2 107.93(11)
C28 Fe1 C29 39.40(12)
C28 Fe1 C30 66.03(14)
C28 Fe1 C31 66.29(15)
C28 Fe1 C32 39.66(13)
C29 Fe1 P1 140.04(11)
C29 Fe1 P2 96.45(11)
C29 Fe1 C30 38.78(14)
C29 Fe1 C31 65.56(15)
C29 Fe1 C32 65.58(13)
C30 Fe1 P1 106.58(11)
C30 Fe1 P2 119.14(11)
C31 Fe1 P1 100.63(11)
C31 Fe1 P2 158.48(11)
C31 Fe1 C30 39.35(14)
C32 Fe1 P1 127.46(11)
C32 Fe1 P2 145.55(11)
C32 Fe1 C30 65.54(13)
C32 Fe1 C31 38.97(13)
C1 P1 Fe1 109.26(10)
C3 P1 Fe1 121.53(10)
C3 P1 C1 102.96(14)
C3 P1 C9 98.72(14)
C9 P1 Fe1 120.25(12)
C9 P1 C1 101.15(14)
C2 P2 Fe1 106.17(10)
C2 P2 C15 102.87(14)
C2 P2 C21 100.36(14)
C15 P2 Fe1 120.42(11)
C21 P2 Fe1 121.44(11)
C21 P2 C15 102.38(15)
P1 C1 H1A 109.5
P1 C1 H1B 109.5
H1A C1 H1B 108.1
C2 C1 P1 110.9(2)
C2 C1 H1A 109.5
C2 C1 H1B 109.5
P2 C2 H2A 110.2
P2 C2 H2B 110.2
C1 C2 P2 107.65(19)
C1 C2 H2A 110.2
C1 C2 H2B 110.2
H2A C2 H2B 108.5
C4 C3 P1 122.3(2)
C4 C3 C8 117.7(3)
C8 C3 P1 119.9(2)
C3 C4 H4 119.7
C3 C4 C5 120.6(3)
C5 C4 H4 119.7
C4 C5 H5 119.9
C6 C5 C4 120.3(4)
C6 C5 H5 119.9
C5 C6 H6 120.0
C7 C6 C5 119.9(4)
C7 C6 H6 120.0
C6 C7 H7 119.7
C6 C7 C8 120.6(4)
C8 C7 H7 119.7
C3 C8 H8 119.5
C7 C8 C3 121.0(4)
C7 C8 H8 119.5
C10 C9 P1 119.6(3)
C14 C9 P1 121.6(3)
C14 C9 C10 118.8(3)
C9 C10 H10 119.2
C11 C10 C9 121.6(4)
C11 C10 H10 119.2
C10 C11 H11 120.3
C12 C11 C10 119.5(5)
C12 C11 H11 120.3
C11 C12 H12 119.5
C11 C12 C13 121.1(4)
C13 C12 H12 119.5
C12 C13 H13 119.8
C12 C13 C14 120.4(5)
C14 C13 H13 119.8
C9 C14 C13 118.7(4)
C9 C14 H14 120.7
C13 C14 H14 120.7
C16 C15 P2 119.3(3)
C16 C15 C20 118.5(3)
C20 C15 P2 122.2(3)
C15 C16 H16 119.4
C17 C16 C15 121.1(4)
C17 C16 H16 119.4
C16 C17 H17 119.9
C18 C17 C16 120.1(4)
C18 C17 H17 119.9
C17 C18 H18 119.7
C17 C18 C19 120.6(4)
C19 C18 H18 119.7
C18 C19 H19 120.1
C18 C19 C20 119.8(4)
C20 C19 H19 120.1
C15 C20 C19 119.8(4)
C15 C20 H20 120.1
C19 C20 H20 120.1
C22 C21 P2 122.1(3)
C22 C21 C26 117.7(3)
C26 C21 P2 120.1(2)
C21 C22 H22 119.3
C23 C22 C21 121.3(4)
C23 C22 H22 119.3
C22 C23 H23 120.1
C24 C23 C22 119.8(4)
C24 C23 H23 120.1
C23 C24 H24 120.0
C25 C24 C23 120.0(4)
C25 C24 H24 120.0
C24 C25 H25 119.9
C24 C25 C26 120.1(4)
C26 C25 H25 119.9
C21 C26 H26 119.5
C25 C26 C21 121.0(3)
C25 C26 H26 119.5
N1 C27 Fe1 176.1(3)
C29 C28 Fe1 71.28(18)
C29 C28 C32 107.4(3)
C29 C28 C33 126.4(4)
C32 C28 Fe1 71.27(19)
C32 C28 C33 126.0(3)
C33 C28 Fe1 127.2(2)
C28 C29 Fe1 69.33(18)
C28 C29 C34 123.4(4)
C30 C29 Fe1 71.12(19)
C30 C29 C28 108.8(3)
C30 C29 C34 127.4(4)
C34 C29 Fe1 131.1(3)
C29 C30 Fe1 70.10(19)
C29 C30 C31 107.8(3)
C29 C30 C35 127.0(4)
C31 C30 Fe1 70.25(18)
C31 C30 C35 124.1(4)
C35 C30 Fe1 134.5(2)
C30 C31 Fe1 70.40(19)
C30 C31 C36 125.7(4)
C32 C31 Fe1 70.22(19)
C32 C31 C30 107.6(4)
C32 C31 C36 126.2(4)
C36 C31 Fe1 131.3(3)
C28 C32 Fe1 69.07(18)
C28 C32 C37 125.6(4)
C31 C32 Fe1 70.81(18)
C31 C32 C28 108.3(3)
C31 C32 C37 125.8(4)
C37 C32 Fe1 130.2(2)
C28 C33 H33A 109.5
C28 C33 H33B 109.5
C28 C33 H33C 109.5
H33A C33 H33B 109.5
H33A C33 H33C 109.5
H33B C33 H33C 109.5
C29 C34 H34A 109.5
C29 C34 H34B 109.5
C29 C34 H34C 109.5
H34A C34 H34B 109.5
H34A C34 H34C 109.5
H34B C34 H34C 109.5
C30 C35 H35A 109.5
C30 C35 H35B 109.5
C30 C35 H35C 109.5
H35A C35 H35B 109.5
H35A C35 H35C 109.5
H35B C35 H35C 109.5
C31 C36 H36A 109.5
C31 C36 H36B 109.5
C31 C36 H36C 109.5
H36A C36 H36B 109.5
H36A C36 H36C 109.5
H36B C36 H36C 109.5
C32 C37 H37A 109.5
C32 C37 H37B 109.5
C32 C37 H37C 109.5
H37A C37 H37B 109.5
H37A C37 H37C 109.5
H37B C37 H37C 109.5

loop_
_geom_bond_atom_site_label_1
_geom_bond_atom_site_label_2
_geom_bond_distance
Fe1 P1 2.1962(10)
Fe1 P2 2.1838(9)
Fe1 C27 1.899(3)
Fe1 C28 2.087(3)
Fe1 C29 2.113(3)
Fe1 C30 2.126(3)
Fe1 C31 2.124(3)
Fe1 C32 2.116(3)
P1 C1 1.862(3)
P1 C3 1.841(3)
P1 C9 1.845(3)
P2 C2 1.836(3)
P2 C15 1.842(3)
P2 C21 1.841(3)
N1 C27 1.149(4)
C1 H1A 0.9700
C1 H1B 0.9700
C1 C2 1.517(4)
C2 H2A 0.9700
C2 H2B 0.9700
C3 C4 1.387(4)
C3 C8 1.388(4)
C4 H4 0.9300
C4 C5 1.395(5)
C5 H5 0.9300
C5 C6 1.361(6)
C6 H6 0.9300
C6 C7 1.360(6)
C7 H7 0.9300
C7 C8 1.379(5)
C8 H8 0.9300
C9 C10 1.394(5)
C9 C14 1.376(5)
C10 H10 0.9300
C10 C11 1.373(5)
C11 H11 0.9300
C11 C12 1.346(7)
C12 H12 0.9300
C12 C13 1.365(7)
C13 H13 0.9300
C13 C14 1.415(6)
C14 H14 0.9300
C15 C16 1.389(5)
C15 C20 1.391(5)
C16 H16 0.9300
C16 C17 1.378(5)
C17 H17 0.9300
C17 C18 1.354(6)
C18 H18 0.9300
C18 C19 1.379(7)
C19 H19 0.9300
C19 C20 1.399(6)
C20 H20 0.9300
C21 C22 1.384(4)
C21 C26 1.386(4)
C22 H22 0.9300
C22 C23 1.383(5)
C23 H23 0.9300
C23 C24 1.369(6)
C24 H24 0.9300
C24 C25 1.368(6)
C25 H25 0.9300
C25 C26 1.384(5)
C26 H26 0.9300
C28 C29 1.416(4)
C28 C32 1.426(5)
C28 C33 1.489(5)
C29 C30 1.407(5)
C29 C34 1.510(5)
C30 C31 1.431(5)
C30 C35 1.514(5)
C31 C32 1.414(5)
C31 C36 1.498(6)
C32 C37 1.500(5)
C33 H33A 0.9600
C33 H33B 0.9600
C33 H33C 0.9600
C34 H34A 0.9600
C34 H34B 0.9600
C34 H34C 0.9600
C35 H35A 0.9600
C35 H35B 0.9600
C35 H35C 0.9600
C36 H36A 0.9600
C36 H36B 0.9600
C36 H36C 0.9600
C37 H37A 0.9600
C37 H37B 0.9600
C37 H37C 0.9600

loop_
_geom_torsion_atom_site_label_1
_geom_torsion_atom_site_label_2
_geom_torsion_atom_site_label_3
_geom_torsion_atom_site_label_4
_geom_torsion
Fe1 P1 C1 C2 13.5(2)
Fe1 P1 C3 C4 80.4(3)
Fe1 P1 C3 C8 -96.2(3)
Fe1 P1 C9 C10 -172.0(2)
Fe1 P1 C9 C14 8.2(3)
Fe1 P2 C2 C1 49.5(2)
Fe1 P2 C15 C16 67.7(3)
Fe1 P2 C15 C20 -110.8(3)
Fe1 P2 C21 C22 -176.8(2)
Fe1 P2 C21 C26 -1.8(3)
Fe1 C28 C29 C30 60.4(2)
Fe1 C28 C29 C34 -126.4(3)
Fe1 C28 C32 C31 -60.2(2)
Fe1 C28 C32 C37 125.2(3)
Fe1 C29 C30 C31 60.4(2)
Fe1 C29 C30 C35 -131.4(3)
Fe1 C30 C31 C32 60.7(2)
Fe1 C30 C31 C36 -127.3(4)
Fe1 C31 C32 C28 59.1(2)
Fe1 C31 C32 C37 -126.3(3)
P1 C1 C2 P2 -39.0(3)
P1 C3 C4 C5 -176.3(3)
P1 C3 C8 C7 176.3(3)
P1 C9 C10 C11 179.4(3)
P1 C9 C14 C13 -179.8(3)
P2 C15 C16 C17 -179.7(3)
P2 C15 C20 C19 179.4(3)
P2 C21 C22 C23 175.7(3)
P2 C21 C26 C25 -176.0(3)
C1 P1 C3 C4 -42.2(3)
C1 P1 C3 C8 141.2(3)
C1 P1 C9 C10 -51.8(3)
C1 P1 C9 C14 128.5(3)
C2 P2 C15 C16 -50.0(3)
C2 P2 C15 C20 131.5(3)
C2 P2 C21 C22 -60.5(3)
C2 P2 C21 C26 114.6(3)
C3 P1 C1 C2 144.0(2)
C3 P1 C9 C10 53.4(3)
C3 P1 C9 C14 -126.3(3)
C3 C4 C5 C6 0.4(5)
C4 C3 C8 C7 -0.4(5)
C4 C5 C6 C7 -0.9(6)
C5 C6 C7 C8 0.8(7)
C6 C7 C8 C3 -0.1(6)
C8 C3 C4 C5 0.3(5)
C9 P1 C1 C2 -114.3(2)
C9 P1 C3 C4 -145.9(3)
C9 P1 C3 C8 37.6(3)
C9 C10 C11 C12 0.4(6)
C10 C9 C14 C13 0.5(5)
C10 C11 C12 C13 0.3(7)
C11 C12 C13 C14 -0.6(8)
C12 C13 C14 C9 0.2(7)
C14 C9 C10 C11 -0.8(5)
C15 P2 C2 C1 176.9(2)
C15 P2 C21 C22 45.3(3)
C15 P2 C21 C26 -139.7(3)
C15 C16 C17 C18 0.8(6)
C16 C15 C20 C19 0.9(5)
C16 C17 C18 C19 -0.1(7)
C17 C18 C19 C20 -0.2(7)
C18 C19 C20 C15 -0.2(6)
C20 C15 C16 C17 -1.2(5)
C21 P2 C2 C1 -77.7(2)
C21 P2 C15 C16 -153.8(3)
C21 P2 C15 C20 27.7(3)
C21 C22 C23 C24 0.5(5)
C22 C21 C26 C25 -0.7(5)
C22 C23 C24 C25 -1.3(6)
C23 C24 C25 C26 1.1(6)
C24 C25 C26 C21 -0.1(5)
C26 C21 C22 C23 0.5(5)
C28 C29 C30 Fe1 -59.3(2)
C28 C29 C30 C31 1.1(4)
C28 C29 C30 C35 169.4(3)
C29 C28 C32 Fe1 62.5(2)
C29 C28 C32 C31 2.4(3)
C29 C28 C32 C37 -172.3(3)
C29 C30 C31 Fe1 -60.3(2)
C29 C30 C31 C32 0.4(4)
C29 C30 C31 C36 172.4(3)
C30 C31 C32 Fe1 -60.8(2)
C30 C31 C32 C28 -1.7(4)
C30 C31 C32 C37 172.9(3)
C32 C28 C29 Fe1 -62.5(2)
C32 C28 C29 C30 -2.1(3)
C32 C28 C29 C34 171.1(3)
C33 C28 C29 Fe1 122.9(3)
C33 C28 C29 C30 -176.7(3)
C33 C28 C29 C34 -3.4(5)
C33 C28 C32 Fe1 -122.9(3)
C33 C28 C32 C31 176.9(3)
C33 C28 C32 C37 2.3(5)
C34 C29 C30 Fe1 127.8(3)
C34 C29 C30 C31 -171.8(3)
C34 C29 C30 C35 -3.5(5)
C35 C30 C31 Fe1 131.0(3)
C35 C30 C31 C32 -168.3(3)
C35 C30 C31 C36 3.7(5)
C36 C31 C32 Fe1 127.3(4)
C36 C31 C32 C28 -173.6(3)
C36 C31 C32 C37 1.0(6)
